data_7204170
loop_
_publ_author_name
'Ashton, Peter R.'
'Harris, Kenneth D. M.'
'Kariuki, Benson M.'
'Philp, Douglas'
'Robinson, James M. A.'
'Spencer, Neil'

_publ_section_title
;
 A borazaaromatic analogue of isophthalic acid
;
_journal_issue 11
_journal_name_full 'Journal of the Chemical Society, Perkin Transactions 2'
_journal_page_first 2166
_journal_paper_doi 10.1039/b104794a
_journal_year 2001
_chemical_formula_moiety 'C22 H30 B2 N2 O2'
_chemical_formula_sum 'C22 H30 B2 N2 O2'
_chemical_formula_weight 378.10
_chemical_name_systematic
;
?
;
_space_group_IT_number 12
_symmetry_cell_setting monoclinic
_symmetry_space_group_name_Hall '-C 2y'
_symmetry_space_group_name_H-M 'C 1 2/m 1'
_atom_sites_solution_hydrogens geom
_atom_sites_solution_primary direct
_atom_sites_solution_secondary difmap
_audit_creation_method SHELXL
_cell_angle_alpha 90.00
_cell_angle_beta 106.331(14)
_cell_angle_gamma 90.00
_cell_formula_units_Z 2
_cell_length_a 10.997(2)
_cell_length_b 7.012(2)
_cell_length_c 14.878(4)
_cell_measurement_reflns_used 655
_cell_measurement_temperature 294(2)
_cell_measurement_theta_max 25.65
_cell_measurement_theta_min 2.85
_cell_volume 1101.0(5)
_computing_structure_refinement 'SHELXL-93 (Sheldrick, 1993)'
_computing_structure_solution 'SHELXS-86 (Sheldrick, 1990)'
_diffrn_ambient_temperature 294(2)
_diffrn_measurement_device 'Rigaku R-axis IIc'
_diffrn_measurement_method 'Image plate scans'
_diffrn_radiation_monochromator graphite
_diffrn_radiation_source 'Rotating anode'
_diffrn_radiation_type MoK\a
_diffrn_radiation_wavelength 0.71069
_diffrn_reflns_av_R_equivalents 0.0580
_diffrn_reflns_av_sigmaI/netI 0.0575
_diffrn_reflns_limit_h_max 12
_diffrn_reflns_limit_h_min -12
_diffrn_reflns_limit_k_max 8
_diffrn_reflns_limit_k_min -8
_diffrn_reflns_limit_l_max 18
_diffrn_reflns_limit_l_min -18
_diffrn_reflns_number 3078
_diffrn_reflns_theta_max 25.65
_diffrn_reflns_theta_min 2.85
_exptl_absorpt_coefficient_mu 0.071
_exptl_absorpt_correction_type none
_exptl_crystal_colour white
_exptl_crystal_density_diffrn 1.134
_exptl_crystal_description plate
_exptl_crystal_F_000 404
_exptl_crystal_size_max 0.30
_exptl_crystal_size_mid 0.20
_exptl_crystal_size_min 0.10
_refine_diff_density_max 0.111
_refine_diff_density_min -0.148
_refine_diff_density_rms 0.028
_refine_ls_extinction_method none
_refine_ls_goodness_of_fit_all 1.074
_refine_ls_goodness_of_fit_obs 1.244
_refine_ls_hydrogen_treatment noref
_refine_ls_matrix_type full
_refine_ls_number_parameters 118
_refine_ls_number_reflns 1047
_refine_ls_number_restraints 0
_refine_ls_restrained_S_all 1.074
_refine_ls_restrained_S_obs 1.244
_refine_ls_R_factor_all 0.1047
_refine_ls_R_factor_obs 0.0661
_refine_ls_shift/esd_max -0.011
_refine_ls_shift/esd_mean 0.003
_refine_ls_structure_factor_coef Fsqd
_refine_ls_weighting_details 'w=1/[\s^2^(Fo^2^)+(0.0931P)^2^+0.3100P] where P=(Fo^2^+2Fc^2^)/3'
_refine_ls_weighting_scheme calc
_refine_ls_wR_factor_all 0.2105
_refine_ls_wR_factor_obs 0.1873
_reflns_number_observed 655
_reflns_number_total 1047
_reflns_observed_criterion >2sigma(I)
_cod_data_source_file b104794a.txt
_cod_data_source_block pyrene
_cod_depositor_comments
;
The following automatic conversions were performed:
'_symmetry_cell_setting' value 'Monoclinic' changed to 'monoclinic'
according to '/home/saulius/struct/CIF-dictionaries/cif_core.dic'
dictionary named 'cif_core.dic' version 2.4.1 from 2010-06-29.

Automatic conversion script
Id: cif_fix_enum 1527 2010-12-29 10:47:43Z saulius 

The following automatic conversions were performed:

'_refine_ls_weighting_scheme' value 'calc
w=1/[\s^2^(Fo^2^)+(0.0931P)^2^+0.3100P] where P=(Fo^2^+2Fc^2^)/3' was
changed to 'calc'. New tag '_refine_ls_weighting_details' was
created. The value of the new tag was set to
'w=1/[\s^2^(Fo^2^)+(0.0931P)^2^+0.3100P] where P=(Fo^2^+2Fc^2^)/3'.

Automatic conversion script
Id: cif_fix_values 3143 2015-03-26 13:38:13Z robertas 
;
_cod_original_sg_symbol_H-M C2/m
_cod_database_code 7204170

loop_
_symmetry_equiv_pos_as_xyz
'x, y, z'
'x, -y, z'
'x+1/2, y+1/2, z'
'x+1/2, -y+1/2, z'
'-x, -y, -z'
'-x, y, -z'
'-x+1/2, -y+1/2, -z'
'-x+1/2, y+1/2, -z'

loop_
_atom_site_aniso_label
_atom_site_aniso_U_11
_atom_site_aniso_U_22
_atom_site_aniso_U_33
_atom_site_aniso_U_23
_atom_site_aniso_U_13
_atom_site_aniso_U_12
O1 0.045(2) 0.078(3) 0.079(3) 0.000 0.024(2) 0.000
B1 0.052(2) 0.058(2) 0.072(2) 0.000(415302) 0.0261(15) 0.000(415302)
N1 0.079(2) 0.057(2) 0.061(2) 0.000(415302) 0.036(2) 0.000(415302)
C1 0.056(2) 0.045(2) 0.055(2) 0.000 0.0176(14) 0.000
C2 0.058(2) 0.041(2) 0.049(2) 0.000 0.0194(13) 0.000
C3 0.062(2) 0.044(2) 0.050(2) 0.000 0.0193(14) 0.000
C4 0.070(2) 0.057(2) 0.048(2) 0.000 0.0196(15) 0.000
C5 0.063(2) 0.058(2) 0.051(2) 0.000 0.0097(14) 0.000
C6 0.056(2) 0.061(2) 0.062(2) 0.000 0.0152(15) 0.000
C7 0.062(5) 0.075(5) 0.087(6) 0.000 0.040(4) 0.000
C8 0.077(2) 0.085(3) 0.051(2) 0.000 0.006(2) 0.000
C9 0.075(5) 0.117(9) 0.068(6) 0.000 -0.004(4) 0.000
C10 0.114(6) 0.151(8) 0.075(5) 0.056(5) -0.009(4) -0.028(5)
O2 0.061(3) 0.071(3) 0.059(3) 0.000 0.030(2) 0.000
B2 0.079(2) 0.057(2) 0.061(2) 0.000(415302) 0.036(2) 0.000(415302)
N2 0.052(2) 0.058(2) 0.072(2) 0.000(415302) 0.0261(15) 0.000(415302)
C11 0.104(7) 0.184(13) 0.053(5) 0.000 0.016(5) 0.000
C12 0.199(10) 0.193(11) 0.086(6) -0.021(6) -0.042(6) 0.125(9)
C13 0.065(5) 0.060(4) 0.074(5) 0.000 0.036(4) 0.000

loop_
_atom_site_label
_atom_site_type_symbol
_atom_site_fract_x
_atom_site_fract_y
_atom_site_fract_z
_atom_site_U_iso_or_equiv
_atom_site_thermal_displace_type
_atom_site_occupancy
_atom_site_calc_flag
_atom_site_refinement_flags
_atom_site_disorder_group
O1 O 0.6534(4) 0.0000 1.0195(3) 0.0662(13) Uani 0.50 d SP 1
B1 B 0.7716(3) 0.0000 1.0180(2) 0.0589(9) Uani 0.50 d SP 1
N1 N 0.8608(3) 0.0000 1.1138(2) 0.0623(10) Uani 0.50 d SP 1
H1 H 0.8287 0.0000 1.1669 0.075 Uiso 0.50 d SP 1
C1 C 0.8247(3) 0.0000 0.9381(2) 0.0518(8) Uani 1 d S 1
C2 C 0.9574(3) 0.0000 0.9524(2) 0.0485(8) Uani 1 d S 1
C3 C 1.0059(3) 0.0000 0.8730(2) 0.0515(8) Uani 1 d S 1
C4 C 0.9210(3) 0.0000 0.7829(2) 0.0577(9) Uani 1 d S 1
H4 H 0.9537(3) 0.0000 0.7316(2) 0.069 Uiso 1 calc SR 1
C5 C 0.7897(3) 0.0000 0.7666(2) 0.0586(9) Uani 1 d S 1
C6 C 0.7450(3) 0.0000 0.8462(2) 0.0600(9) Uani 1 d S 1
H6 H 0.6578(3) 0.0000 0.8374(2) 0.072 Uiso 1 calc SR 1
C7 C 0.6057(7) 0.0000 1.1004(6) 0.071(2) Uani 0.50 d SP 1
H7A H 0.5147(7) 0.0000 1.0805(6) 0.085 Uiso 0.50 calc SPR 1
H7B H 0.6353(7) 0.1118 1.1374(6) 0.085 Uiso 0.25 calc PR 1
H7C H 0.6353(7) -0.1118 1.1374(6) 0.085 Uiso 0.25 calc PR 1
C8 C 0.6990(3) 0.0000 0.6665(2) 0.0732(11) Uani 1 d S 1
C9 C 0.5562(8) 0.0000 0.6699(6) 0.092(3) Uani 0.50 d SP 1
H9A H 0.5397(8) 0.1142 0.7001(6) 0.110 Uiso 0.25 calc PR 1
H9B H 0.5415(8) -0.1092 0.7043(6) 0.110 Uiso 0.25 calc PR 1
H9C H 0.5008(8) -0.0050 0.6072(6) 0.110 Uiso 0.50 calc SPR 1
C10 C 0.7186(6) 0.1787(14) 0.6187(5) 0.121(3) Uani 0.50 d P 1
H10A H 0.7052(6) 0.2865(14) 0.6545(5) 0.145 Uiso 0.50 calc PR 1
H10B H 0.6597(6) 0.1832(14) 0.5573(5) 0.145 Uiso 0.50 calc PR 1
H10C H 0.8036(6) 0.1817(14) 0.6134(5) 0.145 Uiso 0.50 calc PR 1
O2 O 0.7873(4) 0.0000 1.1809(3) 0.0612(12) Uani 0.50 d SP 2
B2 B 0.8608(3) 0.0000 1.1138(2) 0.0623(10) Uani 0.50 d SP 2
N2 N 0.7716(3) 0.0000 1.0180(2) 0.0589(9) Uani 0.50 d SP 2
H2 H 0.6829 0.0000 1.0088 0.071 Uiso 0.50 d SP 2
C11 C 0.7734(9) 0.0000 0.5870(6) 0.115(4) Uani 0.50 d SP 2
H11A H 0.8274(9) -0.1099 0.5949(6) 0.138 Uiso 0.25 calc PR 2
H11B H 0.8237(9) 0.1135 0.5927(6) 0.138 Uiso 0.25 calc PR 2
H11C H 0.7131(9) -0.0036 0.5262(6) 0.138 Uiso 0.50 calc SPR 2
C12 C 0.6207(9) 0.1757(16) 0.6499(5) 0.176(5) Uani 0.50 d P 2
H12A H 0.5743(9) 0.1833(16) 0.6957(5) 0.211 Uiso 0.50 calc PR 2
H12B H 0.5623(9) 0.1717(16) 0.5883(5) 0.211 Uiso 0.50 calc PR 2
H12C H 0.6744(9) 0.2855(16) 0.6552(5) 0.211 Uiso 0.50 calc PR 2
C13 C 0.6515(7) 0.0000 1.1646(5) 0.063(2) Uani 0.50 d SP 2
H13A H 0.6320(7) 0.0000 1.2236(5) 0.076 Uiso 0.50 calc SPR 2
H13B H 0.6161(7) -0.1118 1.1297(5) 0.076 Uiso 0.25 calc PR 2
H13C H 0.6161(7) 0.1118 1.1297(5) 0.076 Uiso 0.25 calc PR 2

loop_
_atom_type_symbol
_atom_type_description
_atom_type_scat_dispersion_real
_atom_type_scat_dispersion_imag
_atom_type_scat_source
C C 0.0033 0.0016 'International Tables Vol C Tables 4.2.6.8 and 6.1.1.4'
H H 0.0000 0.0000 'International Tables Vol C Tables 4.2.6.8 and 6.1.1.4'
N N 0.0061 0.0033 'International Tables Vol C Tables 4.2.6.8 and 6.1.1.4'
B B 0.0013 0.0007 'International Tables Vol C Tables 4.2.6.8 and 6.1.1.4'
O O 0.0106 0.0060 'International Tables Vol C Tables 4.2.6.8 and 6.1.1.4'

loop_
_geom_angle_atom_site_label_1
_geom_angle_atom_site_label_2
_geom_angle_atom_site_label_3
_geom_angle
_geom_angle_site_symmetry_1
_geom_angle_site_symmetry_3
_geom_angle_publ_flag
B1 O1 C7 127.7(5) . . ?
O1 B1 C1 129.8(3) . . ?
O1 B1 N1 112.0(3) . . ?
C1 B1 N1 118.2(3) . . ?
C3 N1 B1 120.6(3) 5_757 . ?
C6 C1 C2 118.9(3) . . ?
C6 C1 B1 120.6(3) . . ?
C2 C1 B1 120.5(3) . . ?
C1 C2 C3 119.1(3) . . ?
C1 C2 C2 120.0(3) . 5_757 ?
C3 C2 C2 121.0(3) . 5_757 ?
C4 C3 C2 119.2(3) . . ?
C4 C3 N1 121.0(3) . 5_757 ?
C2 C3 N1 119.8(3) . 5_757 ?
C5 C4 C3 123.0(3) . . ?
C4 C5 C6 116.4(3) . . ?
C4 C5 C8 121.6(3) . . ?
C6 C5 C8 122.0(3) . . ?
C1 C6 C5 123.5(3) . . ?
C10 C8 C10 114.9(8) 2 . ?
C10 C8 C5 108.7(3) 2 . ?
C10 C8 C5 108.7(3) . . ?
C10 C8 C9 107.1(4) 2 . ?
C10 C8 C9 107.1(4) . . ?
C5 C8 C9 110.3(4) . . ?
B2 O2 C13 129.4(4) . . ?
O2 B2 N2 108.3(3) . . ?

loop_
_geom_bond_atom_site_label_1
_geom_bond_atom_site_label_2
_geom_bond_distance
_geom_bond_site_symmetry_2
_geom_bond_publ_flag
O1 B1 1.307(5) . ?
O1 C7 1.443(8) . ?
B1 C1 1.464(4) . ?
B1 N1 1.486(5) . ?
N1 C3 1.423(4) 5_757 ?
C1 C6 1.402(4) . ?
C1 C2 1.414(4) . ?
C2 C3 1.427(4) . ?
C2 C2 1.462(6) 5_757 ?
C3 C4 1.402(4) . ?
C3 N1 1.423(4) 5_757 ?
C4 C5 1.396(4) . ?
C5 C6 1.403(4) . ?
C5 C8 1.542(4) . ?
C8 C10 1.486(7) 2 ?
C8 C10 1.486(7) . ?
C8 C9 1.586(9) . ?
O2 B2 1.450(4) . ?
O2 C13 1.444(8) . ?
B2 N2 1.486(5) . ?
